data_8103355
loop_
_publ_author_name
'Xiu-Mei Li'
'Bo Liu'
'Qing-Wei Wang'

_publ_section_title
;
 Crystal structure of
 bis(2,2'-bipyridyl)-hexa[m-2-(4'-chlorobenzoyl)benzoato-k2O:O')trimanganese(II),
 Mn3(C10H8N2)2(C14H8O3Cl)6
;
_journal_issue 2
_journal_name_full 'Zeitschrift f\"ur Kristallographie - New Crystal Structures'
_journal_page_first 158
_journal_volume 227
_journal_year 2012
_chemical_formula_moiety 'C104 H64 Cl6 Mn3 N4 O18'
_chemical_formula_sum 'C104 H64 Cl6 Mn3 N4 O18'
_chemical_formula_weight 2035.11
_space_group_IT_number 2
_symmetry_cell_setting triclinic
_symmetry_space_group_name_Hall '-P 1'
_symmetry_space_group_name_H-M 'P -1'
_atom_sites_solution_hydrogens geom
_atom_sites_solution_primary direct
_atom_sites_solution_secondary difmap
_audit_creation_method SHELXL-97
_cell_angle_alpha 86.552(4)
_cell_angle_beta 69.715(3)
_cell_angle_gamma 73.444(4)
_cell_formula_units_Z 1
_cell_length_a 12.331(3)
_cell_length_b 14.065(3)
_cell_length_c 14.803(3)
_cell_measurement_reflns_used 8900
_cell_measurement_temperature 292(2)
_cell_measurement_theta_max 26.01
_cell_measurement_theta_min 1.47
_cell_volume 2306.2(9)
_computing_cell_refinement 'SAINT-Plus (Bruker, 2001)'
_computing_data_collection 'APEX2 (Bruker, 2004)'
_computing_data_reduction SAINT-Plus
_computing_molecular_graphics 'SHELXTL (Bruker, 2001)'
_computing_publication_material SHELXTL
_computing_structure_refinement 'SHELXL-97 (Sheldrick, 2008)'
_computing_structure_solution 'SHELXS-97 (Sheldrick, 2008)'
_diffrn_ambient_temperature 292(2)
_diffrn_measured_fraction_theta_full 0.984
_diffrn_measured_fraction_theta_max 0.984
_diffrn_measurement_device_type 'Bruker APEXII CCD area-detector'
_diffrn_measurement_method '\f and \w scans'
_diffrn_radiation_monochromator graphite
_diffrn_radiation_source 'fine-focus sealed tube'
_diffrn_radiation_type MoK\a
_diffrn_radiation_wavelength 0.71073
_diffrn_reflns_av_R_equivalents 0.0199
_diffrn_reflns_av_sigmaI/netI 0.0501
_diffrn_reflns_limit_h_max 13
_diffrn_reflns_limit_h_min -15
_diffrn_reflns_limit_k_max 17
_diffrn_reflns_limit_k_min -15
_diffrn_reflns_limit_l_max 14
_diffrn_reflns_limit_l_min -18
_diffrn_reflns_number 12703
_diffrn_reflns_theta_full 26.01
_diffrn_reflns_theta_max 26.01
_diffrn_reflns_theta_min 1.47
_diffrn_standards_decay_% 0
_diffrn_standards_interval_count 0
_diffrn_standards_interval_time 0
_diffrn_standards_number 0
_exptl_absorpt_coefficient_mu 0.652
_exptl_absorpt_correction_T_max 0.901
_exptl_absorpt_correction_T_min 0.874
_exptl_absorpt_correction_type multi-scan
_exptl_crystal_colour yellow
_exptl_crystal_density_diffrn 1.465
_exptl_crystal_density_method 'not measured'
_exptl_crystal_description block
_exptl_crystal_F_000 1037
_exptl_crystal_size_max 0.369
_exptl_crystal_size_mid 0.170
_exptl_crystal_size_min 0.156
_refine_diff_density_max 0.425
_refine_diff_density_min -0.511
_refine_diff_density_rms 0.049
_refine_ls_extinction_method none
_refine_ls_goodness_of_fit_ref 1.016
_refine_ls_hydrogen_treatment constr
_refine_ls_matrix_type full
_refine_ls_number_parameters 610
_refine_ls_number_reflns 8940
_refine_ls_number_restraints 0
_refine_ls_restrained_S_all 1.016
_refine_ls_R_factor_all 0.0721
_refine_ls_R_factor_gt 0.0430
_refine_ls_shift/su_max 0.000
_refine_ls_shift/su_mean 0.000
_refine_ls_structure_factor_coef Fsqd
_refine_ls_weighting_details 'calc w=1/[\s^2^(Fo^2^)+(0.0476P)^2^+0.1552P] where P=(Fo^2^+2Fc^2^)/3'
_refine_ls_weighting_scheme calc
_refine_ls_wR_factor_gt 0.0945
_refine_ls_wR_factor_ref 0.1089
_reflns_number_gt 6108
_reflns_number_total 8940
_reflns_threshold_expression >2sigma(I)
_cod_data_source_file 1267-3708.cff
_cod_data_source_block 2
_cod_original_cell_volume 2306.2(10)
_cod_original_sg_symbol_Hall -P1
_cod_original_sg_symbol_H-M P-1
_cod_database_code 8103355

loop_
_symmetry_equiv_pos_as_xyz
'x, y, z'
'-x, -y, -z'

loop_
_atom_site_label
_atom_site_type_symbol
_atom_site_fract_x
_atom_site_fract_y
_atom_site_fract_z
_atom_site_U_iso_or_equiv
_atom_site_adp_type
_atom_site_occupancy
_atom_site_symmetry_multiplicity
_atom_site_calc_flag
_atom_site_refinement_flags
Mn1 Mn 1.0000 0.0000 0.5000 0.03266(14) Uani 1 2 d S
Mn2 Mn 0.94835(4) 0.24329(3) 0.59714(3) 0.03649(12) Uani 1 1 d .
Cl2 Cl 1.59686(11) -0.23651(7) -0.00042(8) 0.1057(4) Uani 1 1 d .
Cl1 Cl 1.09415(14) 0.52500(8) 0.85395(11) 0.1282(5) Uani 1 1 d .
O2 O 1.04255(19) 0.13776(13) 0.67119(13) 0.0516(5) Uani 1 1 d .
O5 O 0.85388(18) 0.10733(15) 0.59979(14) 0.0607(6) Uani 1 1 d .
C13 C 0.9607(4) 0.3982(3) 0.8957(3) 0.0768(10) Uani 1 1 d .
H13A H 0.8956 0.4532 0.9231 0.092 Uiso 1 1 calc R
O6 O 0.74856(18) 0.26101(14) 0.63529(15) 0.0578(5) Uani 1 1 d .
O1 O 1.10496(17) -0.00760(13) 0.58901(13) 0.0492(5) Uani 1 1 d .
O3 O 0.94543(18) 0.28031(15) 0.45256(13) 0.0543(5) Uani 1 1 d .
C16 C 1.2923(3) 0.3307(3) 0.4460(3) 0.0804(11) Uani 1 1 d .
H16A H 1.3665 0.3013 0.3994 0.096 Uiso 1 1 calc R
C17 C 1.2645(4) 0.4263(3) 0.4790(3) 0.0869(12) Uani 1 1 d .
H17A H 1.3200 0.4626 0.4547 0.104 Uiso 1 1 calc R
O4 O 1.06264(19) 0.12631(15) 0.43133(15) 0.0596(6) Uani 1 1 d .
O8 O 1.26708(19) 0.17335(15) 0.27745(15) 0.0615(6) Uani 1 1 d .
O7 O 0.9185(2) 0.11312(18) 0.89719(17) 0.0777(7) Uani 1 1 d .
N2 N 1.1008(2) 0.31866(17) 0.55046(16) 0.0470(6) Uani 1 1 d .
N1 N 0.8815(2) 0.39102(16) 0.68032(16) 0.0447(6) Uani 1 1 d .
C27 C 0.9035(3) 0.24727(19) 0.2815(2) 0.0468(7) Uani 1 1 d .
H27A H 0.8347 0.2780 0.3327 0.056 Uiso 1 1 calc R
C26 C 1.0107(2) 0.20461(18) 0.29783(18) 0.0386(6) Uani 1 1 d .
C9 C 1.0398(3) 0.2227(2) 0.85488(19) 0.0492(7) Uani 1 1 d .
C19 C 1.0735(3) 0.4127(2) 0.5827(2) 0.0463(7) Uani 1 1 d .
C31 C 1.1146(3) 0.1596(2) 0.2208(2) 0.0462(7) Uani 1 1 d .
C38 C 1.2855(3) -0.0441(2) 0.1499(2) 0.0567(8) Uani 1 1 d .
H38A H 1.2037 -0.0381 0.1673 0.068 Uiso 1 1 calc R
C18 C 1.1546(3) 0.4690(3) 0.5479(3) 0.0690(9) Uani 1 1 d .
H18A H 1.1349 0.5340 0.5708 0.083 Uiso 1 1 calc R
C30 C 1.1063(3) 0.1588(2) 0.1295(2) 0.0662(9) Uani 1 1 d .
H30A H 1.1747 0.1290 0.0776 0.079 Uiso 1 1 calc R
C33 C 1.3228(3) 0.0305(2) 0.17691(19) 0.0471(7) Uani 1 1 d .
C25 C 1.0072(3) 0.2038(2) 0.40047(19) 0.0418(6) Uani 1 1 d .
C7 C 1.1254(3) 0.0358(2) 0.8168(2) 0.0479(7) Uani 1 1 d .
C37 C 1.3702(4) -0.1276(2) 0.0970(2) 0.0678(9) Uani 1 1 d .
H7A H 1.3454 -0.1776 0.0788 0.081 Uiso 1 1 calc R
C2 C 1.1659(3) -0.00020(19) 0.72098(19) 0.0427(7) Uani 1 1 d .
C1 C 1.0989(2) 0.04738(19) 0.65474(18) 0.0383(6) Uani 1 1 d .
C3 C 1.2664(3) -0.0812(2) 0.6884(2) 0.0547(8) Uani 1 1 d .
H3A H 1.2924 -0.1061 0.6254 0.066 Uiso 1 1 calc R
C20 C 0.9522(3) 0.45284(19) 0.6557(2) 0.0454(7) Uani 1 1 d .
C10 C 1.1532(3) 0.2360(2) 0.8153(2) 0.0717(10) Uani 1 1 d .
H10A H 1.2190 0.1816 0.7877 0.086 Uiso 1 1 calc R
C32 C 1.2364(3) 0.1238(2) 0.23082(19) 0.0472(7) Uani 1 1 d .
C8 C 1.0187(3) 0.1235(2) 0.8572(2) 0.0533(8) Uani 1 1 d .
C12 C 1.0740(4) 0.4076(3) 0.8557(3) 0.0759(11) Uani 1 1 d .
C28 C 0.8976(3) 0.2446(2) 0.1903(2) 0.0581(8) Uani 1 1 d .
H28A H 0.8247 0.2724 0.1804 0.070 Uiso 1 1 calc R
C14 C 0.9443(3) 0.3049(3) 0.8948(2) 0.0641(9) Uani 1 1 d .
H14A H 0.8670 0.2976 0.9218 0.077 Uiso 1 1 calc R
C24. C 0.7720(3) 0.4240(2) 0.7463(2) 0.0612(8) Uani 1 1 d .
H24A H 0.7229 0.3817 0.7633 0.073 Uiso 1 1 calc R
C15 C 1.2088(3) 0.2790(3) 0.4829(2) 0.0624(8) Uani 1 1 d .
H15A H 1.2276 0.2140 0.4603 0.075 Uiso 1 1 calc R
C35 C 1.5293(3) -0.0648(3) 0.1010(2) 0.0651(9) Uani 1 1 d .
H35A H 1.6113 -0.0724 0.0852 0.078 Uiso 1 1 calc R
C36 C 1.4905(3) -0.1359(2) 0.0718(2) 0.0624(9) Uani 1 1 d .
C34 C 1.4461(3) 0.0177(2) 0.1535(2) 0.0569(8) Uani 1 1 d .
H34A H 1.4721 0.0657 0.1739 0.068 Uiso 1 1 calc R
C22 C 0.7984(4) 0.5811(2) 0.7638(3) 0.0788(11) Uani 1 1 d .
H22A H 0.7703 0.6452 0.7911 0.095 Uiso 1 1 calc R
C11 C 1.1709(4) 0.3284(3) 0.8159(3) 0.0862(12) Uani 1 1 d .
H11A H 1.2478 0.3365 0.7895 0.103 Uiso 1 1 calc R
C29 C 0.9994(3) 0.2010(3) 0.1143(2) 0.0692(10) Uani 1 1 d .
H29A H 0.9960 0.2001 0.0526 0.083 Uiso 1 1 calc R
C5 C 1.2859(4) -0.0928(3) 0.8444(3) 0.0799(12) Uani 1 1 d .
H5A H 1.3257 -0.1246 0.8857 0.096 Uiso 1 1 calc R
C21 C 0.9117(3) 0.5484(2) 0.6958(2) 0.0637(9) Uani 1 1 d .
H21A H 0.9610 0.5904 0.6768 0.076 Uiso 1 1 calc R
C6 C 1.1854(4) -0.0138(3) 0.8789(3) 0.0686(10) Uani 1 1 d .
H6A H 1.1567 0.0071 0.9434 0.082 Uiso 1 1 calc R
O9 O 0.5792(3) 0.36017(17) 0.51289(17) 0.0927(9) Uani 1 1 d .
C40 C 0.6487(2) 0.14906(18) 0.61035(17) 0.0381(6) Uani 1 1 d .
C39 C 0.7568(2) 0.1740(2) 0.61474(18) 0.0416(6) Uani 1 1 d .
C45 C 0.5483(3) 0.2240(2) 0.60730(19) 0.0455(7) Uani 1 1 d .
C41 C 0.6471(3) 0.0509(2) 0.60962(19) 0.0511(7) Uani 1 1 d .
H41A H 0.7151 0.0006 0.6096 0.061 Uiso 1 1 calc R
C47 C 0.4944(3) 0.4020(2) 0.6790(2) 0.0523(7) Uani 1 1 d .
C46 C 0.5458(3) 0.3311(2) 0.5944(2) 0.0564(8) Uani 1 1 d .
C23 C 0.7273(3) 0.5173(3) 0.7909(3) 0.0762(10) Uani 1 1 d .
H23A H 0.6512 0.5367 0.8379 0.091 Uiso 1 1 calc R
C48 C 0.4824(3) 0.3715(2) 0.7723(2) 0.0582(8) Uani 1 1 d .
H48A H 0.5018 0.3040 0.7835 0.070 Uiso 1 1 calc R
C4 C 1.3290(3) -0.1259(2) 0.7492(3) 0.0703(10) Uani 1 1 d .
H4A H 1.3994 -0.1776 0.7258 0.084 Uiso 1 1 calc R
C52 C 0.4602(3) 0.5036(2) 0.6655(3) 0.0651(9) Uani 1 1 d .
H52A H 0.4653 0.5257 0.6040 0.078 Uiso 1 1 calc R
C49 C 0.4426(3) 0.4391(2) 0.8485(2) 0.0689(9) Uani 1 1 d .
H49A H 0.4361 0.4179 0.9104 0.083 Uiso 1 1 calc R
C44 C 0.4467(3) 0.1992(3) 0.6073(2) 0.0699(9) Uani 1 1 d .
H44A H 0.3785 0.2489 0.6067 0.084 Uiso 1 1 calc R
C51 C 0.4195(3) 0.5712(2) 0.7404(3) 0.0763(11) Uani 1 1 d .
H51A H 0.3964 0.6388 0.7302 0.092 Uiso 1 1 calc R
C42 C 0.5476(4) 0.0268(3) 0.6090(2) 0.0715(10) Uani 1 1 d .
H42A H 0.5479 -0.0394 0.6092 0.086 Uiso 1 1 calc R
C50 C 0.4127(3) 0.5387(2) 0.8312(3) 0.0696(10) Uani 1 1 d .
C43 C 0.4475(4) 0.1000(3) 0.6080(3) 0.0809(11) Uani 1 1 d .
H43A H 0.3798 0.0835 0.6078 0.097 Uiso 1 1 calc R
Cl3 Cl 0.36754(11) 0.62475(8) 0.92619(9) 0.1134(4) Uani 1 1 d .

loop_
_atom_site_aniso_label
_atom_site_aniso_U_11
_atom_site_aniso_U_22
_atom_site_aniso_U_33
_atom_site_aniso_U_23
_atom_site_aniso_U_13
_atom_site_aniso_U_12
Mn1 0.0402(3) 0.0245(3) 0.0327(3) -0.0012(2) -0.0144(2) -0.0054(2)
Mn2 0.0423(3) 0.0290(2) 0.0385(2) -0.00026(16) -0.01514(19) -0.00882(17)
Cl2 0.1135(9) 0.0560(6) 0.0927(7) -0.0023(5) 0.0141(6) -0.0012(5)
Cl1 0.1813(14) 0.0699(7) 0.1658(12) 0.0017(7) -0.0782(11) -0.0609(8)
O2 0.0733(15) 0.0367(11) 0.0553(12) 0.0034(9) -0.0385(11) -0.0113(10)
O5 0.0436(13) 0.0706(14) 0.0576(13) -0.0215(11) -0.0200(10) 0.0075(11)
C13 0.092(3) 0.062(2) 0.071(2) -0.0048(19) -0.032(2) -0.008(2)
O6 0.0501(13) 0.0490(12) 0.0733(14) -0.0123(10) -0.0156(11) -0.0166(10)
O1 0.0575(13) 0.0471(11) 0.0458(11) -0.0049(9) -0.0272(10) -0.0059(9)
O3 0.0610(14) 0.0612(13) 0.0410(11) -0.0055(10) -0.0177(10) -0.0158(11)
C16 0.052(2) 0.110(3) 0.074(2) -0.001(2) -0.0068(19) -0.032(2)
C17 0.067(3) 0.109(3) 0.100(3) 0.026(3) -0.027(2) -0.054(3)
O4 0.0734(15) 0.0558(13) 0.0709(14) 0.0329(11) -0.0440(12) -0.0328(11)
O8 0.0620(15) 0.0611(13) 0.0661(14) -0.0103(11) -0.0258(11) -0.0171(11)
O7 0.0713(18) 0.0932(18) 0.0751(16) 0.0036(13) -0.0139(13) -0.0469(15)
N2 0.0500(16) 0.0487(14) 0.0448(13) 0.0002(11) -0.0182(12) -0.0151(12)
N1 0.0451(15) 0.0409(13) 0.0486(14) -0.0040(11) -0.0143(12) -0.0140(11)
C27 0.0516(19) 0.0424(16) 0.0467(16) 0.0032(13) -0.0188(14) -0.0117(14)
C26 0.0508(18) 0.0312(13) 0.0407(15) 0.0055(11) -0.0215(13) -0.0156(12)
C9 0.058(2) 0.0589(19) 0.0366(15) -0.0012(14) -0.0166(14) -0.0250(16)
C19 0.0547(19) 0.0451(16) 0.0499(17) 0.0117(13) -0.0282(15) -0.0198(14)
C31 0.0542(19) 0.0439(16) 0.0430(16) 0.0001(13) -0.0213(14) -0.0118(14)
C38 0.057(2) 0.0544(19) 0.0597(19) 0.0002(15) -0.0191(16) -0.0171(16)
C18 0.070(3) 0.065(2) 0.085(3) 0.0144(19) -0.031(2) -0.036(2)
C30 0.068(2) 0.078(2) 0.0449(18) -0.0063(16) -0.0209(17) -0.0060(19)
C33 0.0498(19) 0.0491(17) 0.0412(16) 0.0032(13) -0.0144(14) -0.0139(14)
C25 0.0494(18) 0.0414(16) 0.0437(16) 0.0096(13) -0.0190(14) -0.0244(14)
C7 0.065(2) 0.0510(17) 0.0466(16) 0.0165(14) -0.0321(15) -0.0321(16)
C37 0.090(3) 0.0468(19) 0.065(2) 0.0018(16) -0.022(2) -0.0222(19)
C2 0.0543(18) 0.0409(15) 0.0477(16) 0.0126(13) -0.0290(14) -0.0234(14)
C1 0.0437(16) 0.0373(15) 0.0389(15) 0.0052(12) -0.0176(13) -0.0158(13)
C3 0.059(2) 0.0399(16) 0.077(2) 0.0105(15) -0.0367(18) -0.0175(15)
C20 0.0568(19) 0.0356(15) 0.0523(17) 0.0045(13) -0.0278(15) -0.0152(14)
C10 0.064(2) 0.063(2) 0.085(2) -0.0193(18) -0.0104(19) -0.0287(19)
C32 0.0523(19) 0.0468(17) 0.0430(16) 0.0029(13) -0.0143(14) -0.0176(14)
C8 0.067(2) 0.072(2) 0.0357(15) 0.0072(14) -0.0229(15) -0.0366(18)
C12 0.101(3) 0.063(2) 0.076(3) -0.0026(19) -0.034(2) -0.035(2)
C28 0.066(2) 0.0560(19) 0.060(2) 0.0074(16) -0.0359(18) -0.0112(16)
C14 0.065(2) 0.075(2) 0.0538(19) 0.0024(17) -0.0200(17) -0.0229(19)
C24. 0.054(2) 0.0581(19) 0.067(2) -0.0152(16) -0.0116(17) -0.0160(16)
C15 0.049(2) 0.076(2) 0.061(2) -0.0110(17) -0.0190(17) -0.0140(18)
C35 0.049(2) 0.071(2) 0.061(2) 0.0072(18) -0.0093(17) -0.0089(18)
C36 0.068(2) 0.0470(18) 0.0508(19) 0.0093(15) -0.0035(17) -0.0060(17)
C34 0.058(2) 0.063(2) 0.0518(18) 0.0034(15) -0.0182(16) -0.0200(17)
C22 0.092(3) 0.0449(19) 0.095(3) -0.0204(19) -0.032(2) -0.008(2)
C11 0.080(3) 0.081(3) 0.102(3) -0.016(2) -0.014(2) -0.046(2)
C29 0.081(3) 0.083(2) 0.0448(18) -0.0015(17) -0.0348(19) -0.008(2)
C5 0.100(3) 0.070(2) 0.110(3) 0.041(2) -0.079(3) -0.039(2)
C21 0.081(3) 0.0349(16) 0.074(2) -0.0042(15) -0.024(2) -0.0159(16)
C6 0.099(3) 0.073(2) 0.065(2) 0.0228(19) -0.054(2) -0.043(2)
O9 0.121(2) 0.0684(16) 0.0564(15) 0.0242(12) -0.0142(15) -0.0021(15)
C40 0.0416(16) 0.0385(14) 0.0337(14) 0.0035(11) -0.0128(12) -0.0113(12)
C39 0.0389(17) 0.0505(17) 0.0306(14) -0.0018(12) -0.0096(12) -0.0077(14)
C45 0.0432(17) 0.0514(17) 0.0425(16) 0.0059(13) -0.0170(13) -0.0125(14)
C41 0.061(2) 0.0457(17) 0.0435(16) 0.0019(13) -0.0141(15) -0.0162(15)
C47 0.0444(18) 0.0418(16) 0.0606(19) 0.0126(14) -0.0131(15) -0.0050(14)
C46 0.054(2) 0.0523(18) 0.0543(19) 0.0160(15) -0.0194(16) -0.0036(15)
C23 0.062(2) 0.064(2) 0.084(3) -0.0355(19) -0.0105(19) 0.0000(19)
C48 0.060(2) 0.0453(17) 0.058(2) 0.0104(15) -0.0119(16) -0.0106(15)
C4 0.071(2) 0.0461(18) 0.114(3) 0.021(2) -0.056(2) -0.0198(17)
C52 0.049(2) 0.0488(18) 0.078(2) 0.0209(18) -0.0100(17) -0.0018(15)
C49 0.068(2) 0.061(2) 0.062(2) 0.0005(18) -0.0080(18) -0.0113(18)
C44 0.045(2) 0.091(3) 0.074(2) 0.004(2) -0.0281(18) -0.0116(19)
C51 0.051(2) 0.0406(18) 0.105(3) 0.006(2) 0.002(2) -0.0005(16)
C42 0.085(3) 0.069(2) 0.067(2) -0.0044(18) -0.014(2) -0.045(2)
C50 0.051(2) 0.053(2) 0.084(3) -0.0120(19) -0.0005(18) -0.0075(16)
C43 0.069(3) 0.109(3) 0.082(3) -0.010(2) -0.023(2) -0.051(3)
Cl3 0.1044(9) 0.0798(7) 0.1217(9) -0.0407(7) -0.0045(7) -0.0076(6)

loop_
_atom_type_symbol
_atom_type_description
_atom_type_scat_dispersion_real
_atom_type_scat_dispersion_imag
_atom_type_scat_source
C C 0.0033 0.0016 'International Tables Vol C Tables 4.2.6.8 and 6.1.1.4'
H H 0.0000 0.0000 'International Tables Vol C Tables 4.2.6.8 and 6.1.1.4'
N N 0.0061 0.0033 'International Tables Vol C Tables 4.2.6.8 and 6.1.1.4'
O O 0.0106 0.0060 'International Tables Vol C Tables 4.2.6.8 and 6.1.1.4'
Cl Cl 0.1484 0.1585 'International Tables Vol C Tables 4.2.6.8 and 6.1.1.4'
Mn Mn 0.3368 0.7283 'International Tables Vol C Tables 4.2.6.8 and 6.1.1.4'

loop_
_geom_angle_atom_site_label_1
_geom_angle_atom_site_label_2
_geom_angle_atom_site_label_3
_geom_angle
_geom_angle_site_symmetry_1
_geom_angle_site_symmetry_3
O1 Mn1 O1 180.000(1) . 2_756
O1 Mn1 O5 89.82(7) . .
O1 Mn1 O5 90.18(7) 2_756 .
O1 Mn1 O5 90.18(7) . 2_756
O1 Mn1 O5 89.82(7) 2_756 2_756
O5 Mn1 O5 180.0 . 2_756
O1 Mn1 O4 88.21(7) . .
O1 Mn1 O4 91.79(7) 2_756 .
O5 Mn1 O4 86.28(9) . .
O5 Mn1 O4 93.72(9) 2_756 .
O1 Mn1 O4 91.79(7) . 2_756
O1 Mn1 O4 88.21(7) 2_756 2_756
O5 Mn1 O4 93.72(9) . 2_756
O5 Mn1 O4 86.28(9) 2_756 2_756
O4 Mn1 O4 180.00(18) . 2_756
O2 Mn2 O3 141.85(8) . .
O2 Mn2 N1 107.58(8) . .
O3 Mn2 N1 105.23(8) . .
O2 Mn2 O6 117.74(8) . .
O3 Mn2 O6 84.81(8) . .
N1 Mn2 O6 83.26(8) . .
O2 Mn2 N2 90.28(8) . .
O3 Mn2 N2 82.13(8) . .
N1 Mn2 N2 71.46(8) . .
O6 Mn2 N2 147.18(8) . .
O2 Mn2 O5 80.93(7) . .
O3 Mn2 O5 90.84(7) . .
N1 Mn2 O5 132.80(8) . .
O6 Mn2 O5 53.81(7) . .
N2 Mn2 O5 155.69(8) . .
C1 O2 Mn2 133.28(16) . .
C39 O5 Mn1 147.44(18) . .
C39 O5 Mn2 86.76(17) . .
Mn1 O5 Mn2 101.18(8) . .
C12 C13 C14 118.5(4) . .
C12 C13 H13A 120.7 . .
C14 C13 H13A 120.7 . .
C39 O6 Mn2 97.59(17) . .
C1 O1 Mn1 134.20(17) . .
C25 O3 Mn2 105.88(17) . .
C17 C16 C15 118.7(4) . .
C17 C16 H16A 120.7 . .
C15 C16 H16A 120.7 . .
C16 C17 C18 120.1(3) . .
C16 C17 H17A 119.9 . .
C18 C17 H17A 119.9 . .
C25 O4 Mn1 129.69(18) . .
C19 N2 C15 118.7(3) . .
C19 N2 Mn2 117.27(19) . .
C15 N2 Mn2 123.3(2) . .
C24. N1 C20 117.9(2) . .
C24. N1 Mn2 123.63(18) . .
C20 N1 Mn2 118.18(18) . .
C28 C27 C26 120.8(3) . .
C28 C27 H27A 119.6 . .
C26 C27 H27A 119.6 . .
C27 C26 C31 119.6(2) . .
C27 C26 C25 117.3(2) . .
C31 C26 C25 122.9(2) . .
C14 C9 C10 117.9(3) . .
C14 C9 C8 119.8(3) . .
C10 C9 C8 122.3(3) . .
N2 C19 C18 121.4(3) . .
N2 C19 C20 116.2(2) . .
C18 C19 C20 122.5(3) . .
C30 C31 C26 118.4(3) . .
C30 C31 C32 118.8(3) . .
C26 C31 C32 122.3(2) . .
C33 C38 C37 120.0(3) . .
C33 C38 H38A 120.0 . .
C37 C38 H38A 120.0 . .
C17 C18 C19 118.6(3) . .
C17 C18 H18A 120.7 . .
C19 C18 H18A 120.7 . .
C29 C30 C31 121.4(3) . .
C29 C30 H30A 119.3 . .
C31 C30 H30A 119.3 . .
C38 C33 C34 118.7(3) . .
C38 C33 C32 122.7(3) . .
C34 C33 C32 118.5(3) . .
O3 C25 O4 122.8(3) . .
O3 C25 C26 117.5(2) . .
O4 C25 C26 119.7(3) . .
C2 C7 C6 119.1(3) . .
C2 C7 C8 122.8(2) . .
C6 C7 C8 118.0(3) . .
C36 C37 C38 119.7(3) . .
C36 C37 H7A 120.2 . .
C38 C37 H7A 120.2 . .
C3 C2 C7 119.5(3) . .
C3 C2 C1 120.2(3) . .
C7 C2 C1 120.3(3) . .
O1 C1 O2 126.7(2) . .
O1 C1 C2 116.3(2) . .
O2 C1 C2 117.0(2) . .
C2 C3 C4 120.6(3) . .
C2 C3 H3A 119.7 . .
C4 C3 H3A 119.7 . .
N1 C20 C21 121.3(3) . .
N1 C20 C19 116.0(2) . .
C21 C20 C19 122.6(3) . .
C9 C10 C11 121.3(3) . .
C9 C10 H10A 119.4 . .
C11 C10 H10A 119.4 . .
O8 C32 C33 120.6(3) . .
O8 C32 C31 120.5(3) . .
C33 C32 C31 118.8(2) . .
O7 C8 C9 120.9(3) . .
O7 C8 C7 120.9(3) . .
C9 C8 C7 118.0(3) . .
C13 C12 C11 122.0(3) . .
C13 C12 Cl1 118.5(3) . .
C11 C12 Cl1 119.5(3) . .
C29 C28 C27 119.8(3) . .
C29 C28 H28A 120.1 . .
C27 C28 H28A 120.1 . .
C9 C14 C13 121.4(3) . .
C9 C14 H14A 119.3 . .
C13 C14 H14A 119.3 . .
N1 C24. C23 123.7(3) . .
N1 C24. H24A 118.2 . .
C23 C24. H24A 118.2 . .
N2 C15 C16 122.6(3) . .
N2 C15 H15A 118.7 . .
C16 C15 H15A 118.7 . .
C34 C35 C36 119.3(3) . .
C34 C35 H35A 120.3 . .
C36 C35 H35A 120.3 . .
C37 C36 C35 121.2(3) . .
C37 C36 Cl2 120.0(3) . .
C35 C36 Cl2 118.8(3) . .
C35 C34 C33 120.9(3) . .
C35 C34 H34A 119.6 . .
C33 C34 H34A 119.6 . .
C21 C22 C23 118.9(3) . .
C21 C22 H22A 120.6 . .
C23 C22 H22A 120.6 . .
C12 C11 C10 118.9(4) . .
C12 C11 H11A 120.5 . .
C10 C11 H11A 120.5 . .
C28 C29 C30 119.9(3) . .
C28 C29 H29A 120.0 . .
C30 C29 H29A 120.0 . .
C6 C5 C4 120.9(3) . .
C6 C5 H5A 119.5 . .
C4 C5 H5A 119.5 . .
C22 C21 C20 119.9(3) . .
C22 C21 H21A 120.1 . .
C20 C21 H21A 120.1 . .
C5 C6 C7 120.1(3) . .
C5 C6 H6A 119.9 . .
C7 C6 H6A 119.9 . .
C41 C40 C45 119.2(3) . .
C41 C40 C39 120.4(3) . .
C45 C40 C39 120.4(2) . .
O6 C39 O5 120.5(3) . .
O6 C39 C40 119.5(2) . .
O5 C39 C40 119.9(2) . .
C40 C45 C44 119.4(3) . .
C40 C45 C46 123.8(3) . .
C44 C45 C46 116.5(3) . .
C42 C41 C40 121.3(3) . .
C42 C41 H41A 119.4 . .
C40 C41 H41A 119.4 . .
C52 C47 C48 117.7(3) . .
C52 C47 C46 119.6(3) . .
C48 C47 C46 122.6(3) . .
O9 C46 C47 120.5(3) . .
O9 C46 C45 118.7(3) . .
C47 C46 C45 120.6(3) . .
C22 C23 C24. 118.2(3) . .
C22 C23 H23A 120.9 . .
C24. C23 H23A 120.9 . .
C49 C48 C47 121.5(3) . .
C49 C48 H48A 119.3 . .
C47 C48 H48A 119.3 . .
C5 C4 C3 119.5(3) . .
C5 C4 H4A 120.2 . .
C3 C4 H4A 120.2 . .
C51 C52 C47 121.4(3) . .
C51 C52 H52A 119.3 . .
C47 C52 H52A 119.3 . .
C50 C49 C48 118.6(3) . .
C50 C49 H49A 120.7 . .
C48 C49 H49A 120.7 . .
C43 C44 C45 119.9(3) . .
C43 C44 H44A 120.1 . .
C45 C44 H44A 120.1 . .
C52 C51 C50 119.4(3) . .
C52 C51 H51A 120.3 . .
C50 C51 H51A 120.3 . .
C41 C42 C43 120.0(3) . .
C41 C42 H42A 120.0 . .
C43 C42 H42A 120.0 . .
C51 C50 C49 121.3(3) . .
C51 C50 Cl3 119.7(3) . .
C49 C50 Cl3 118.9(3) . .
C42 C43 C44 120.3(3) . .
C42 C43 H43A 119.9 . .
C44 C43 H43A 119.9 . .

loop_
_geom_bond_atom_site_label_1
_geom_bond_atom_site_label_2
_geom_bond_distance
_geom_bond_site_symmetry_2
Mn1 O1 2.1236(18) .
Mn1 O1 2.1236(18) 2_756
Mn1 O5 2.1401(19) .
Mn1 O5 2.1401(19) 2_756
Mn1 O4 2.1924(18) .
Mn1 O4 2.1924(18) 2_756
Mn2 O2 2.1115(18) .
Mn2 O3 2.1821(19) .
Mn2 N1 2.267(2) .
Mn2 O6 2.270(2) .
Mn2 N2 2.299(2) .
Mn2 O5 2.499(2) .
Cl2 C36 1.737(3) .
Cl1 C12 1.736(4) .
O2 C1 1.255(3) .
O5 C39 1.250(3) .
C13 C12 1.357(5) .
C13 C14 1.385(5) .
C13 H13A 0.9300 .
O6 C39 1.246(3) .
O1 C1 1.248(3) .
O3 C25 1.249(3) .
C16 C17 1.365(5) .
C16 C15 1.370(5) .
C16 H16A 0.9300 .
C17 C18 1.374(5) .
C17 H17A 0.9300 .
O4 C25 1.263(3) .
O8 C32 1.223(3) .
O7 C8 1.218(3) .
N2 C19 1.342(3) .
N2 C15 1.344(4) .
N1 C24. 1.333(4) .
N1 C20 1.350(3) .
C27 C28 1.381(4) .
C27 C26 1.385(4) .
C27 H27A 0.9300 .
C26 C31 1.397(4) .
C26 C25 1.504(4) .
C9 C14 1.378(4) .
C9 C10 1.379(4) .
C9 C8 1.488(4) .
C19 C18 1.391(4) .
C19 C20 1.482(4) .
C31 C30 1.391(4) .
C31 C32 1.499(4) .
C38 C33 1.387(4) .
C38 C37 1.389(4) .
C38 H38A 0.9300 .
C18 H18A 0.9300 .
C30 C29 1.373(4) .
C30 H30A 0.9300 .
C33 C34 1.397(4) .
C33 C32 1.495(4) .
C7 C2 1.404(4) .
C7 C6 1.406(4) .
C7 C8 1.493(4) .
C37 C36 1.369(5) .
C37 H7A 0.9300 .
C2 C3 1.383(4) .
C2 C1 1.503(4) .
C3 C4 1.391(4) .
C3 H3A 0.9300 .
C20 C21 1.384(4) .
C10 C11 1.379(4) .
C10 H10A 0.9300 .
C12 C11 1.359(5) .
C28 C29 1.372(4) .
C28 H28A 0.9300 .
C14 H14A 0.9300 .
C24. C23 1.379(4) .
C24. H24A 0.9300 .
C15 H15A 0.9300 .
C35 C34 1.371(4) .
C35 C36 1.373(4) .
C35 H35A 0.9300 .
C34 H34A 0.9300 .
C22 C21 1.375(5) .
C22 C23 1.376(5) .
C22 H22A 0.9300 .
C11 H11A 0.9300 .
C29 H29A 0.9300 .
C5 C6 1.370(5) .
C5 C4 1.380(5) .
C5 H5A 0.9300 .
C21 H21A 0.9300 .
C6 H6A 0.9300 .
O9 C46 1.219(3) .
C40 C41 1.387(4) .
C40 C45 1.391(4) .
C40 C39 1.494(4) .
C45 C44 1.393(4) .
C45 C46 1.500(4) .
C41 C42 1.367(4) .
C41 H41A 0.9300 .
C47 C52 1.392(4) .
C47 C48 1.393(4) .
C47 C46 1.484(4) .
C23 H23A 0.9300 .
C48 C49 1.377(4) .
C48 H48A 0.9300 .
C4 H4A 0.9300 .
C52 C51 1.363(5) .
C52 H52A 0.9300 .
C49 C50 1.376(4) .
C49 H49A 0.9300 .
C44 C43 1.391(5) .
C44 H44A 0.9300 .
C51 C50 1.375(5) .
C51 H51A 0.9300 .
C42 C43 1.367(5) .
C42 H42A 0.9300 .
C50 Cl3 1.741(4) .
C43 H43A 0.9300 .

loop_
_geom_torsion_atom_site_label_1
_geom_torsion_atom_site_label_2
_geom_torsion_atom_site_label_3
_geom_torsion_atom_site_label_4
_geom_torsion
_geom_torsion_site_symmetry_1
O3 Mn2 O2 C1 -29.7(3) .
N1 Mn2 O2 C1 -177.8(2) .
O6 Mn2 O2 C1 90.6(3) .
N2 Mn2 O2 C1 -107.2(3) .
O5 Mn2 O2 C1 50.0(2) .
O1 Mn1 O5 C39 161.9(4) .
O1 Mn1 O5 C39 -18.1(4) 2_756
O5 Mn1 O5 C39 -36(78) 2_756
O4 Mn1 O5 C39 73.7(4) .
O4 Mn1 O5 C39 -106.3(4) 2_756
O1 Mn1 O5 Mn2 60.23(8) .
O1 Mn1 O5 Mn2 -119.77(8) 2_756
O5 Mn1 O5 Mn2 -138(77) 2_756
O4 Mn1 O5 Mn2 -27.98(8) .
O4 Mn1 O5 Mn2 152.02(8) 2_756
O2 Mn2 O5 C39 141.02(16) .
O3 Mn2 O5 C39 -76.41(16) .
N1 Mn2 O5 C39 35.41(19) .
O6 Mn2 O5 C39 6.54(14) .
N2 Mn2 O5 C39 -148.94(19) .
O2 Mn2 O5 Mn1 -70.84(8) .
O3 Mn2 O5 Mn1 71.73(8) .
N1 Mn2 O5 Mn1 -176.46(8) .
O6 Mn2 O5 Mn1 154.67(12) .
N2 Mn2 O5 Mn1 -0.8(2) .
O2 Mn2 O6 C39 -59.35(18) .
O3 Mn2 O6 C39 88.25(17) .
N1 Mn2 O6 C39 -165.71(17) .
N2 Mn2 O6 C39 155.02(16) .
O5 Mn2 O6 C39 -6.61(15) .
O1 Mn1 O1 C1 148(100) 2_756
O5 Mn1 O1 C1 -18.6(2) .
O5 Mn1 O1 C1 161.4(2) 2_756
O4 Mn1 O1 C1 67.7(2) .
O4 Mn1 O1 C1 -112.3(2) 2_756
O2 Mn2 O3 C25 16.4(2) .
N1 Mn2 O3 C25 165.00(17) .
O6 Mn2 O3 C25 -113.45(17) .
N2 Mn2 O3 C25 96.73(18) .
O5 Mn2 O3 C25 -59.91(17) .
C15 C16 C17 C18 0.1(6) .
O1 Mn1 O4 C25 -143.7(2) .
O1 Mn1 O4 C25 36.3(2) 2_756
O5 Mn1 O4 C25 -53.8(2) .
O5 Mn1 O4 C25 126.2(2) 2_756
O4 Mn1 O4 C25 39(94) 2_756
O2 Mn2 N2 C19 -116.81(19) .
O3 Mn2 N2 C19 100.7(2) .
N1 Mn2 N2 C19 -8.33(18) .
O6 Mn2 N2 C19 33.2(3) .
O5 Mn2 N2 C19 175.03(17) .
O2 Mn2 N2 C15 73.0(2) .
O3 Mn2 N2 C15 -69.5(2) .
N1 Mn2 N2 C15 -178.5(2) .
O6 Mn2 N2 C15 -137.0(2) .
O5 Mn2 N2 C15 4.8(3) .
O2 Mn2 N1 C24. -94.3(2) .
O3 Mn2 N1 C24. 105.4(2) .
O6 Mn2 N1 C24. 22.7(2) .
N2 Mn2 N1 C24. -178.5(3) .
O5 Mn2 N1 C24. -0.4(3) .
O2 Mn2 N1 C20 91.8(2) .
O3 Mn2 N1 C20 -68.4(2) .
O6 Mn2 N1 C20 -151.2(2) .
N2 Mn2 N1 C20 7.63(19) .
O5 Mn2 N1 C20 -174.26(17) .
C28 C27 C26 C31 0.9(4) .
C28 C27 C26 C25 -175.4(2) .
C15 N2 C19 C18 -0.3(4) .
Mn2 N2 C19 C18 -170.9(2) .
C15 N2 C19 C20 178.8(2) .
Mn2 N2 C19 C20 8.1(3) .
C27 C26 C31 C30 -0.3(4) .
C25 C26 C31 C30 175.7(3) .
C27 C26 C31 C32 171.9(2) .
C25 C26 C31 C32 -12.0(4) .
C16 C17 C18 C19 0.0(6) .
N2 C19 C18 C17 0.1(5) .
C20 C19 C18 C17 -178.9(3) .
C26 C31 C30 C29 0.1(5) .
C32 C31 C30 C29 -172.4(3) .
C37 C38 C33 C34 -2.8(4) .
C37 C38 C33 C32 177.8(3) .
Mn2 O3 C25 O4 -3.9(3) .
Mn2 O3 C25 C26 174.04(17) .
Mn1 O4 C25 O3 88.0(3) .
Mn1 O4 C25 C26 -89.9(3) .
C27 C26 C25 O3 -41.6(3) .
C31 C26 C25 O3 142.3(3) .
C27 C26 C25 O4 136.4(3) .
C31 C26 C25 O4 -39.8(4) .
C33 C38 C37 C36 0.1(5) .
C6 C7 C2 C3 -2.4(4) .
C8 C7 C2 C3 179.3(3) .
C6 C7 C2 C1 176.1(2) .
C8 C7 C2 C1 -2.2(4) .
Mn1 O1 C1 O2 -19.3(4) .
Mn1 O1 C1 C2 160.45(18) .
Mn2 O2 C1 O1 -6.5(4) .
Mn2 O2 C1 C2 173.72(17) .
C3 C2 C1 O1 27.4(4) .
C7 C2 C1 O1 -151.1(2) .
C3 C2 C1 O2 -152.8(3) .
C7 C2 C1 O2 28.6(4) .
C7 C2 C3 C4 -1.4(4) .
C1 C2 C3 C4 -180.0(3) .
C24. N1 C20 C21 -1.5(4) .
Mn2 N1 C20 C21 172.7(2) .
C24. N1 C20 C19 179.5(3) .
Mn2 N1 C20 C19 -6.3(3) .
N2 C19 C20 N1 -1.3(4) .
C18 C19 C20 N1 177.7(3) .
N2 C19 C20 C21 179.7(3) .
C18 C19 C20 C21 -1.2(4) .
C14 C9 C10 C11 0.3(5) .
C8 C9 C10 C11 -178.5(3) .
C38 C33 C32 O8 158.3(3) .
C34 C33 C32 O8 -21.1(4) .
C38 C33 C32 C31 -26.2(4) .
C34 C33 C32 C31 154.4(3) .
C30 C31 C32 O8 131.1(3) .
C26 C31 C32 O8 -41.1(4) .
C30 C31 C32 C33 -44.4(4) .
C26 C31 C32 C33 143.3(3) .
C14 C9 C8 O7 -2.7(4) .
C10 C9 C8 O7 176.1(3) .
C14 C9 C8 C7 -177.4(3) .
C10 C9 C8 C7 1.4(4) .
C2 C7 C8 O7 92.1(4) .
C6 C7 C8 O7 -86.3(4) .
C2 C7 C8 C9 -93.2(3) .
C6 C7 C8 C9 88.4(3) .
C14 C13 C12 C11 -0.6(6) .
C14 C13 C12 Cl1 178.3(3) .
C26 C27 C28 C29 -1.3(4) .
C10 C9 C14 C13 -0.1(5) .
C8 C9 C14 C13 178.7(3) .
C12 C13 C14 C9 0.3(5) .
C20 N1 C24. C23 -0.2(5) .
Mn2 N1 C24. C23 -174.1(3) .
C19 N2 C15 C16 0.3(5) .
Mn2 N2 C15 C16 170.4(3) .
C17 C16 C15 N2 -0.2(6) .
C38 C37 C36 C35 2.4(5) .
C38 C37 C36 Cl2 -176.1(2) .
C34 C35 C36 C37 -2.2(5) .
C34 C35 C36 Cl2 176.4(2) .
C36 C35 C34 C33 -0.6(5) .
C38 C33 C34 C35 3.0(4) .
C32 C33 C34 C35 -177.5(3) .
C13 C12 C11 C10 0.7(6) .
Cl1 C12 C11 C10 -178.2(3) .
C9 C10 C11 C12 -0.6(6) .
C27 C28 C29 C30 1.0(5) .
C31 C30 C29 C28 -0.4(5) .
C23 C22 C21 C20 0.1(6) .
N1 C20 C21 C22 1.6(5) .
C19 C20 C21 C22 -179.5(3) .
C4 C5 C6 C7 -0.9(5) .
C2 C7 C6 C5 3.6(5) .
C8 C7 C6 C5 -178.0(3) .
Mn2 O6 C39 O5 12.4(3) .
Mn2 O6 C39 C40 -169.04(19) .
Mn1 O5 C39 O6 -117.0(3) .
Mn2 O5 C39 O6 -11.2(2) .
Mn1 O5 C39 C40 64.5(5) .
Mn2 O5 C39 C40 170.3(2) .
C41 C40 C39 O6 -165.2(2) .
C45 C40 C39 O6 14.5(4) .
C41 C40 C39 O5 13.3(4) .
C45 C40 C39 O5 -166.9(2) .
C41 C40 C45 C44 2.4(4) .
C39 C40 C45 C44 -177.4(3) .
C41 C40 C45 C46 -171.5(3) .
C39 C40 C45 C46 8.8(4) .
C45 C40 C41 C42 -2.1(4) .
C39 C40 C41 C42 177.7(3) .
C52 C47 C46 O9 13.7(5) .
C48 C47 C46 O9 -163.9(3) .
C52 C47 C46 C45 -161.2(3) .
C48 C47 C46 C45 21.2(5) .
C40 C45 C46 O9 87.1(4) .
C44 C45 C46 O9 -87.0(4) .
C40 C45 C46 C47 -97.9(4) .
C44 C45 C46 C47 88.0(4) .
C21 C22 C23 C24. -1.8(6) .
N1 C24. C23 C22 1.9(6) .
C52 C47 C48 C49 -2.4(5) .
C46 C47 C48 C49 175.2(3) .
C6 C5 C4 C3 -2.9(5) .
C2 C3 C4 C5 4.1(5) .
C48 C47 C52 C51 1.7(5) .
C46 C47 C52 C51 -176.0(3) .
C47 C48 C49 C50 0.9(5) .
C40 C45 C44 C43 -1.5(5) .
C46 C45 C44 C43 172.8(3) .
C47 C52 C51 C50 0.5(5) .
C40 C41 C42 C43 0.7(5) .
C52 C51 C50 C49 -2.1(5) .
C52 C51 C50 Cl3 177.0(3) .
C48 C49 C50 C51 1.4(5) .
C48 C49 C50 Cl3 -177.7(3) .
C41 C42 C43 C44 0.3(6) .
C45 C44 C43 C42 0.1(5) .
